data_4070896
loop_
_publ_author_name
'Shen, Hao'
'Chan, Hoi-Shan'
'Xie, Zuowei'

_publ_section_title
;
 Synthesis, Structural Characterization, and Reactivity of Group 4 Metal
 Complexes Derived from 1-Indenyl-1,2-carborane
;
_journal_issue 6
_journal_name_full Organometallics
_journal_page_first 1157
_journal_paper_doi 10.1021/om701108v
_journal_volume 27
_journal_year 2008
_chemical_formula_sum 'C25 H46 B9 N O3 Zr'
_chemical_formula_weight 597.14
_chemical_name_systematic
; 
 ? 
;
_space_group_IT_number 2
_symmetry_cell_setting triclinic
_symmetry_space_group_name_Hall '-P 1'
_symmetry_space_group_name_H-M 'P -1'
_atom_sites_solution_hydrogens geom
_atom_sites_solution_primary direct
_atom_sites_solution_secondary difmap
_audit_creation_method SHELXL-97
_cell_angle_alpha 94.24(3)
_cell_angle_beta 105.41(3)
_cell_angle_gamma 108.92(3)
_cell_formula_units_Z 2
_cell_length_a 9.4871(19)
_cell_length_b 13.100(3)
_cell_length_c 13.729(3)
_cell_measurement_temperature 293(2)
_cell_volume 1531.9(7)
_computing_cell_refinement 'Bruker FRAMBO'
_computing_data_collection 'Bruker FRAMBO'
_computing_data_reduction 'Bruker SAINT'
_computing_molecular_graphics 'Bruker SHELXTL'
_computing_publication_material 'Bruker SHELXTL'
_computing_structure_refinement 'SHELXL-97 (Sheldrick, 1997)'
_computing_structure_solution 'SHELXS-97 (Sheldrick, 1990)'
_diffrn_ambient_temperature 293(2)
_diffrn_measured_fraction_theta_full 1.000
_diffrn_measured_fraction_theta_max 1.000
_diffrn_measurement_device_type 'multiwire proportional'
_diffrn_measurement_method 'phi and omega scans'
_diffrn_radiation_monochromator graphite
_diffrn_radiation_source 'fine-focus sealed tube'
_diffrn_radiation_type MoK\a
_diffrn_radiation_wavelength 0.71073
_diffrn_reflns_av_R_equivalents 0.0679
_diffrn_reflns_av_sigmaI/netI 0.1285
_diffrn_reflns_limit_h_max 10
_diffrn_reflns_limit_h_min -11
_diffrn_reflns_limit_k_max 15
_diffrn_reflns_limit_k_min 0
_diffrn_reflns_limit_l_max 16
_diffrn_reflns_limit_l_min -16
_diffrn_reflns_number 5655
_diffrn_reflns_theta_full 25.00
_diffrn_reflns_theta_max 25.00
_diffrn_reflns_theta_min 2.08
_exptl_absorpt_coefficient_mu 0.387
_exptl_absorpt_correction_T_max 1.0000
_exptl_absorpt_correction_T_min 0.8928
_exptl_absorpt_correction_type sadabs
_exptl_crystal_colour yellow
_exptl_crystal_density_diffrn 1.295
_exptl_crystal_density_method 'not measured'
_exptl_crystal_description prism
_exptl_crystal_F_000 624
_exptl_crystal_size_max 0.30
_exptl_crystal_size_mid 0.20
_exptl_crystal_size_min 0.10
_refine_diff_density_max 0.652
_refine_diff_density_min -0.519
_refine_diff_density_rms 0.102
_refine_ls_extinction_method none
_refine_ls_goodness_of_fit_ref 1.068
_refine_ls_hydrogen_treatment riding
_refine_ls_matrix_type full
_refine_ls_number_parameters 352
_refine_ls_number_reflns 5395
_refine_ls_number_restraints 44
_refine_ls_restrained_S_all 1.080
_refine_ls_R_factor_all 0.1344
_refine_ls_R_factor_gt 0.0647
_refine_ls_shift/su_max 0.000
_refine_ls_shift/su_mean 0.000
_refine_ls_structure_factor_coef Fsqd
_refine_ls_weighting_details 'calc w=1/[\s^2^(Fo^2^)+(0.0879P)^2^+0.0000P] where P=(Fo^2^+2Fc^2^)/3'
_refine_ls_weighting_scheme calc
_refine_ls_wR_factor_gt 0.1657
_refine_ls_wR_factor_ref 0.1930
_reflns_number_gt 3465
_reflns_number_total 5395
_reflns_threshold_expression >2sigma(I)
_cod_data_source_file om701108v-file002.cif
_cod_data_source_block 5b"(THF)
_cod_original_cell_volume 1531.7(5)
_cod_original_sg_symbol_H-M P(-1)
_cod_database_code 4070896

loop_
_symmetry_equiv_pos_as_xyz
'x, y, z'
'-x, -y, -z'

loop_
_atom_site_label
_atom_site_type_symbol
_atom_site_fract_x
_atom_site_fract_y
_atom_site_fract_z
_atom_site_U_iso_or_equiv
_atom_site_adp_type
_atom_site_occupancy
_atom_site_symmetry_multiplicity
_atom_site_calc_flag
_atom_site_refinement_flags
Zr1 Zr 0.29638(7) 0.34231(5) 0.72372(5) 0.0376(2) Uani 1 1 d .
N1 N 0.1663(6) 0.3280(4) 0.5786(4) 0.0442(13) Uani 1 1 d .
C1 C 0.4849(7) 0.2645(5) 0.7319(4) 0.0381(14) Uani 1 1 d .
C2 C 0.4824(7) 0.3242(5) 0.6349(5) 0.0420(15) Uani 1 1 d .
H2 H 0.4013 0.2852 0.5576 0.050 Uiso 1 1 calc R
C11 C 0.3447(7) 0.1667(5) 0.7174(5) 0.0421(15) Uani 1 1 d .
C12 C 0.3141(7) 0.0947(5) 0.7919(5) 0.0419(15) Uani 1 1 d .
C13 C 0.3862(9) 0.1018(6) 0.8957(5) 0.0561(18) Uani 1 1 d .
H13A H 0.4735 0.1631 0.9313 0.067 Uiso 1 1 calc R
C14 C 0.3289(10) 0.0180(7) 0.9464(6) 0.067(2) Uani 1 1 d .
H14A H 0.3769 0.0240 1.0162 0.080 Uiso 1 1 calc R
C15 C 0.2016(11) -0.0742(7) 0.8946(7) 0.071(2) Uani 1 1 d .
H15A H 0.1649 -0.1301 0.9296 0.085 Uiso 1 1 calc R
C16 C 0.1281(10) -0.0843(6) 0.7916(7) 0.071(2) Uani 1 1 d .
H16A H 0.0409 -0.1463 0.7575 0.085 Uiso 1 1 calc R
C17 C 0.1842(8) -0.0018(5) 0.7382(6) 0.0505(17) Uani 1 1 d .
C18 C 0.1397(8) 0.0092(6) 0.6338(6) 0.0559(18) Uani 1 1 d .
H18A H 0.0570 -0.0422 0.5819 0.067 Uiso 1 1 calc R
C19 C 0.2335(8) 0.1037(5) 0.6210(5) 0.0476(16) Uani 1 1 d .
H19A H 0.2282 0.1264 0.5579 0.057 Uiso 1 1 calc R
C22 C 0.1742(8) 0.3381(7) 0.4744(5) 0.061(2) Uani 1 1 d .
H22A H 0.0705 0.3211 0.4284 0.092 Uiso 1 1 calc R
H22B H 0.2194 0.2881 0.4528 0.092 Uiso 1 1 calc R
H22C H 0.2377 0.4117 0.4737 0.092 Uiso 1 1 calc R
C21 C 0.0027(8) 0.2864(7) 0.5781(5) 0.063(2) Uani 1 1 d .
H21A H -0.0008 0.2798 0.6467 0.095 Uiso 1 1 calc R
H21B H -0.0508 0.2158 0.5346 0.095 Uiso 1 1 calc R
H21C H -0.0473 0.3363 0.5527 0.095 Uiso 1 1 calc R
C31 C 0.2262(9) 0.3059(7) 0.9509(5) 0.080(3) Uani 1 1 d D
H31A H 0.2609 0.3840 0.9756 0.096 Uiso 1 1 calc R
H31B H 0.3135 0.2815 0.9753 0.096 Uiso 1 1 calc R
C32 C 0.0926(10) 0.2447(7) 0.9867(6) 0.089(3) Uani 1 1 d D
H32A H 0.0262 0.2868 0.9901 0.107 Uiso 1 1 calc R
H32B H 0.1292 0.2262 1.0536 0.107 Uiso 1 1 calc R
C33 C 0.0070(9) 0.1429(6) 0.9049(5) 0.070(2) Uani 1 1 d D
H33A H -0.1017 0.1104 0.9025 0.084 Uiso 1 1 calc R
H33B H 0.0565 0.0888 0.9167 0.084 Uiso 1 1 calc R
C34 C 0.0208(7) 0.1864(5) 0.8071(5) 0.0532(17) Uani 1 1 d D
H34A H 0.0258 0.1316 0.7579 0.064 Uiso 1 1 calc R
H34B H -0.0679 0.2073 0.7760 0.064 Uiso 1 1 calc R
C41 C 0.2511(10) 0.5424(6) 0.8678(5) 0.069(2) Uani 1 1 d D
H41A H 0.3430 0.5391 0.9174 0.083 Uiso 1 1 calc R
H41B H 0.1602 0.5080 0.8895 0.083 Uiso 1 1 calc R
C42 C 0.2700(16) 0.6601(7) 0.8574(7) 0.136(5) Uani 1 1 d D
H42A H 0.2232 0.6899 0.9017 0.163 Uiso 1 1 calc R
H42B H 0.3797 0.7056 0.8747 0.163 Uiso 1 1 calc R
C43 C 0.1860(12) 0.6534(7) 0.7468(7) 0.096(3) Uani 1 1 d D
H43A H 0.2273 0.7219 0.7235 0.115 Uiso 1 1 calc R
H43B H 0.0745 0.6350 0.7350 0.115 Uiso 1 1 calc R
C44 C 0.2193(13) 0.5630(6) 0.6944(6) 0.082(3) Uani 1 1 d D
H44A H 0.1352 0.5256 0.6315 0.098 Uiso 1 1 calc R
H44B H 0.3164 0.5922 0.6779 0.098 Uiso 1 1 calc R
O1 O 0.1659(5) 0.2818(3) 0.8392(3) 0.0473(11) Uani 1 1 d D
O2 O 0.2314(5) 0.4887(4) 0.7661(3) 0.0494(11) Uani 1 1 d D
B3 B 0.5248(9) 0.4578(6) 0.6637(6) 0.0465(18) Uani 1 1 d .
H3 H 0.4776 0.5082 0.6133 0.056 Uiso 1 1 calc R
B4 B 0.5742(8) 0.4870(6) 0.7985(6) 0.0448(18) Uani 1 1 d .
H4 H 0.5633 0.5591 0.8377 0.054 Uiso 1 1 calc R
B5 B 0.5449(8) 0.3613(6) 0.8398(6) 0.0451(18) Uani 1 1 d .
H5 H 0.5150 0.3506 0.9114 0.054 Uiso 1 1 calc R
B6 B 0.6323(9) 0.2768(7) 0.6767(6) 0.0503(19) Uani 1 1 d .
H6 H 0.6490 0.2082 0.6359 0.060 Uiso 1 1 calc R
B7 B 0.6622(9) 0.4040(7) 0.6348(7) 0.053(2) Uani 1 1 d .
H7 H 0.7007 0.4189 0.5666 0.064 Uiso 1 1 calc R
B8 B 0.7247(9) 0.5099(7) 0.7418(6) 0.052(2) Uani 1 1 d .
H8 H 0.8039 0.5933 0.7441 0.063 Uiso 1 1 calc R
B9 B 0.7363(9) 0.4455(7) 0.8520(6) 0.051(2) Uani 1 1 d .
H9 H 0.8242 0.4871 0.9266 0.061 Uiso 1 1 calc R
B10 B 0.6756(8) 0.2996(7) 0.8112(6) 0.0499(19) Uani 1 1 d .
H10 H 0.7196 0.2457 0.8585 0.060 Uiso 1 1 calc R
B11 B 0.7876(9) 0.3922(7) 0.7499(6) 0.053(2) Uani 1 1 d .
H11 H 0.9093 0.3997 0.7581 0.064 Uiso 1 1 calc R
O3 O 0.650(3) -0.1516(16) 0.6106(12) 0.348(14) Uani 1 1 d D
C51 C 0.639(3) -0.1930(16) 0.7011(18) 0.236(11) Uani 1 1 d DU
H51A H 0.7382 -0.1984 0.7379 0.283 Uiso 1 1 calc R
H51B H 0.5595 -0.2659 0.6840 0.283 Uiso 1 1 calc R
C53 C 0.539(3) -0.0464(18) 0.696(2) 0.274(14) Uani 1 1 d DU
H53A H 0.4252 -0.0742 0.6697 0.329 Uiso 1 1 calc R
H53B H 0.5750 0.0290 0.7301 0.329 Uiso 1 1 calc R
C54 C 0.610(4) -0.0558(17) 0.6100(15) 0.335(18) Uani 1 1 d DU
H54A H 0.5357 -0.0604 0.5443 0.402 Uiso 1 1 calc R
H54B H 0.7031 0.0085 0.6202 0.402 Uiso 1 1 calc R
C52 C 0.597(3) -0.1177(18) 0.7688(12) 0.268(12) Uani 1 1 d DU
H52A H 0.6879 -0.0731 0.8256 0.321 Uiso 1 1 calc R
H52B H 0.5156 -0.1594 0.7958 0.321 Uiso 1 1 calc R

loop_
_atom_site_aniso_label
_atom_site_aniso_U_11
_atom_site_aniso_U_22
_atom_site_aniso_U_33
_atom_site_aniso_U_23
_atom_site_aniso_U_13
_atom_site_aniso_U_12
Zr1 0.0345(3) 0.0460(4) 0.0347(3) 0.0051(2) 0.0107(2) 0.0178(3)
N1 0.039(3) 0.055(3) 0.036(3) 0.008(2) 0.007(2) 0.018(3)
C1 0.042(3) 0.045(4) 0.031(3) 0.004(3) 0.009(3) 0.022(3)
C2 0.043(4) 0.049(4) 0.038(3) 0.007(3) 0.016(3) 0.019(3)
C11 0.041(3) 0.040(4) 0.045(4) 0.004(3) 0.013(3) 0.016(3)
C12 0.042(3) 0.050(4) 0.046(4) 0.012(3) 0.019(3) 0.028(3)
C13 0.056(4) 0.067(5) 0.051(4) 0.020(4) 0.017(4) 0.028(4)
C14 0.079(6) 0.083(6) 0.064(5) 0.036(5) 0.032(5) 0.049(5)
C15 0.080(6) 0.068(6) 0.090(6) 0.034(5) 0.045(5) 0.041(5)
C16 0.074(5) 0.052(5) 0.096(7) 0.015(5) 0.042(5) 0.023(4)
C17 0.052(4) 0.043(4) 0.070(5) 0.019(4) 0.032(4) 0.021(3)
C18 0.051(4) 0.043(4) 0.058(5) 0.003(3) 0.006(4) 0.007(3)
C19 0.056(4) 0.049(4) 0.039(4) 0.005(3) 0.010(3) 0.025(4)
C22 0.053(4) 0.082(5) 0.042(4) 0.014(4) 0.008(3) 0.021(4)
C21 0.055(4) 0.082(6) 0.047(4) 0.004(4) 0.005(3) 0.028(4)
C31 0.086(6) 0.097(7) 0.051(5) 0.004(4) 0.032(4) 0.017(5)
C32 0.085(6) 0.114(8) 0.059(5) 0.009(5) 0.032(5) 0.016(6)
C33 0.071(5) 0.067(5) 0.079(6) 0.024(5) 0.036(5) 0.022(4)
C34 0.053(4) 0.056(4) 0.058(4) 0.011(3) 0.023(4) 0.023(4)
C41 0.075(5) 0.078(6) 0.053(5) -0.013(4) 0.008(4) 0.041(5)
C42 0.220(14) 0.103(8) 0.085(7) -0.025(6) -0.011(8) 0.114(10)
C43 0.115(8) 0.061(6) 0.126(9) 0.023(6) 0.036(7) 0.049(6)
C44 0.132(8) 0.062(5) 0.077(6) 0.023(5) 0.038(6) 0.060(6)
O1 0.048(3) 0.048(3) 0.046(3) 0.003(2) 0.020(2) 0.014(2)
O2 0.051(3) 0.053(3) 0.049(3) 0.003(2) 0.017(2) 0.027(2)
B3 0.047(4) 0.044(4) 0.050(4) 0.010(4) 0.019(4) 0.015(4)
B4 0.041(4) 0.047(4) 0.044(4) -0.003(3) 0.011(3) 0.014(3)
B5 0.039(4) 0.060(5) 0.036(4) -0.002(3) 0.006(3) 0.024(4)
B6 0.050(4) 0.059(5) 0.052(5) 0.005(4) 0.022(4) 0.027(4)
B7 0.051(5) 0.063(5) 0.058(5) 0.016(4) 0.031(4) 0.025(4)
B8 0.041(4) 0.053(5) 0.064(5) 0.007(4) 0.021(4) 0.013(4)
B9 0.035(4) 0.062(5) 0.051(5) -0.004(4) 0.009(3) 0.020(4)
B10 0.037(4) 0.057(5) 0.058(5) 0.007(4) 0.013(4) 0.021(4)
B11 0.045(4) 0.059(5) 0.056(5) -0.001(4) 0.022(4) 0.018(4)
O3 0.65(4) 0.30(2) 0.217(16) 0.084(15) 0.11(2) 0.33(3)
C51 0.32(3) 0.27(3) 0.27(3) 0.15(2) 0.19(2) 0.21(2)
C53 0.35(3) 0.33(3) 0.33(3) 0.13(3) 0.20(3) 0.25(3)
C54 0.56(5) 0.24(3) 0.27(3) 0.03(2) 0.07(3) 0.28(3)
C52 0.37(4) 0.26(3) 0.168(19) 0.003(18) 0.10(2) 0.10(2)

loop_
_atom_type_symbol
_atom_type_description
_atom_type_scat_dispersion_real
_atom_type_scat_dispersion_imag
_atom_type_scat_source
C C 0.0033 0.0016 'International Tables Vol C Tables 4.2.6.8 and 6.1.1.4'
H H 0.0000 0.0000 'International Tables Vol C Tables 4.2.6.8 and 6.1.1.4'
B B 0.0013 0.0007 'International Tables Vol C Tables 4.2.6.8 and 6.1.1.4'
N N 0.0061 0.0033 'International Tables Vol C Tables 4.2.6.8 and 6.1.1.4'
O O 0.0106 0.0060 'International Tables Vol C Tables 4.2.6.8 and 6.1.1.4'
Zr Zr -2.9673 0.5597 'International Tables Vol C Tables 4.2.6.8 and 6.1.1.4'

loop_
_geom_angle_atom_site_label_1
_geom_angle_atom_site_label_2
_geom_angle_atom_site_label_3
_geom_angle
N1 Zr1 O2 88.43(19)
N1 Zr1 O1 117.25(18)
O2 Zr1 O1 78.58(16)
N1 Zr1 C1 111.6(2)
O2 Zr1 C1 149.5(2)
O1 Zr1 C1 109.46(18)
N1 Zr1 B5 147.8(2)
O2 Zr1 B5 109.4(2)
O1 Zr1 B5 93.0(2)
C1 Zr1 B5 42.7(2)
N1 Zr1 C2 80.7(2)
O2 Zr1 C2 131.21(19)
O1 Zr1 C2 147.62(19)
C1 Zr1 C2 38.9(2)
B5 Zr1 C2 67.3(2)
N1 Zr1 C11 101.3(2)
O2 Zr1 C11 164.69(18)
O1 Zr1 C11 86.42(18)
C1 Zr1 C11 35.5(2)
B5 Zr1 C11 68.0(2)
C2 Zr1 C11 62.8(2)
N1 Zr1 B4 121.7(2)
O2 Zr1 B4 81.4(2)
O1 Zr1 B4 116.5(2)
C1 Zr1 B4 68.7(2)
B5 Zr1 B4 40.9(3)
C2 Zr1 B4 65.4(2)
C11 Zr1 B4 102.9(2)
N1 Zr1 B3 84.4(2)
O2 Zr1 B3 93.7(2)
O1 Zr1 B3 156.5(2)
C1 Zr1 B3 67.0(2)
B5 Zr1 B3 68.4(3)
C2 Zr1 B3 38.2(2)
C11 Zr1 B3 99.0(2)
B4 Zr1 B3 40.0(2)
C21 N1 C22 110.3(5)
C21 N1 Zr1 106.1(4)
C22 N1 Zr1 143.5(4)
C11 C1 C2 114.3(5)
C11 C1 B5 117.9(5)
C2 C1 B5 108.8(5)
C11 C1 B6 126.9(5)
C2 C1 B6 61.9(4)
B5 C1 B6 112.0(5)
C11 C1 B10 130.9(5)
C2 C1 B10 110.3(5)
B5 C1 B10 62.6(4)
B6 C1 B10 61.1(4)
C11 C1 Zr1 78.8(3)
C2 C1 Zr1 75.4(3)
B5 C1 Zr1 71.2(3)
B6 C1 Zr1 136.1(4)
B10 C1 Zr1 132.8(4)
C1 C2 B3 113.3(5)
C1 C2 B7 113.3(5)
B3 C2 B7 64.5(4)
C1 C2 B6 63.0(4)
B3 C2 B6 116.9(5)
B7 C2 B6 62.5(4)
C1 C2 Zr1 65.7(3)
B3 C2 Zr1 75.1(3)
B7 C2 Zr1 135.3(4)
B6 C2 Zr1 127.7(4)
C19 C11 C12 104.1(5)
C19 C11 C1 126.8(6)
C12 C11 C1 126.9(6)
C19 C11 Zr1 102.4(4)
C12 C11 Zr1 121.6(4)
C1 C11 Zr1 65.7(3)
C13 C12 C17 118.8(6)
C13 C12 C11 133.8(6)
C17 C12 C11 107.4(5)
C14 C13 C12 120.3(7)
C13 C14 C15 120.6(8)
C16 C15 C14 120.6(8)
C15 C16 C17 120.0(8)
C16 C17 C12 119.6(7)
C16 C17 C18 133.1(7)
C12 C17 C18 107.4(6)
C19 C18 C17 109.8(6)
C18 C19 C11 111.3(6)
O1 C31 C32 105.4(6)
C31 C32 C33 102.7(6)
C32 C33 C34 102.9(6)
O1 C34 C33 105.0(5)
O2 C41 C42 105.2(6)
C43 C42 C41 104.2(7)
C42 C43 C44 102.4(7)
O2 C44 C43 106.0(6)
C34 O1 C31 109.4(5)
C34 O1 Zr1 120.4(3)
C31 O1 Zr1 128.1(4)
C41 O2 C44 109.5(5)
C41 O2 Zr1 128.1(4)
C44 O2 Zr1 118.8(4)
C2 B3 B4 105.4(5)
C2 B3 B8 104.6(6)
B4 B3 B8 59.3(4)
C2 B3 B7 58.7(4)
B4 B3 B7 107.2(6)
B8 B3 B7 59.5(5)
C2 B3 Zr1 66.7(3)
B4 B3 Zr1 69.8(3)
B8 B3 Zr1 123.9(5)
B7 B3 Zr1 122.2(5)
B5 B4 B8 107.5(5)
B5 B4 B3 106.0(5)
B8 B4 B3 60.9(4)
B5 B4 B9 59.3(4)
B8 B4 B9 60.3(5)
B3 B4 B9 107.9(5)
B5 B4 Zr1 64.0(3)
B8 B4 Zr1 125.7(4)
B3 B4 Zr1 70.3(3)
B9 B4 Zr1 120.0(4)
C1 B5 B4 106.3(5)
C1 B5 B9 106.6(5)
B4 B5 B9 61.7(5)
C1 B5 B10 59.3(4)
B4 B5 B10 111.1(6)
B9 B5 B10 61.3(4)
C1 B5 Zr1 66.1(3)
B4 B5 Zr1 75.2(4)
B9 B5 Zr1 132.5(5)
B10 B5 Zr1 124.7(4)
C2 B6 C1 55.1(4)
C2 B6 B11 103.8(6)
C1 B6 B11 105.0(5)
C2 B6 B10 103.7(5)
C1 B6 B10 59.6(4)
B11 B6 B10 60.5(5)
C2 B6 B7 58.1(4)
C1 B6 B7 103.3(5)
B11 B6 B7 60.4(5)
B10 B6 B7 108.5(6)
C2 B7 B11 103.8(6)
C2 B7 B8 103.8(5)
B11 B7 B8 62.3(5)
C2 B7 B6 59.4(4)
B11 B7 B6 59.0(5)
B8 B7 B6 109.5(6)
C2 B7 B3 56.8(4)
B11 B7 B3 109.1(6)
B8 B7 B3 60.3(4)
B6 B7 B3 107.9(5)
B4 B8 B7 108.1(5)
B4 B8 B3 59.8(4)
B7 B8 B3 60.2(4)
B4 B8 B9 60.7(4)
B7 B8 B9 106.3(6)
B3 B8 B9 107.3(6)
B4 B8 B11 107.2(6)
B7 B8 B11 58.5(4)
B3 B8 B11 106.1(6)
B9 B8 B11 58.7(4)
B5 B9 B11 106.8(6)
B5 B9 B10 60.5(4)
B11 B9 B10 59.0(4)
B5 B9 B8 106.2(5)
B11 B9 B8 61.9(5)
B10 B9 B8 108.8(6)
B5 B9 B4 59.0(4)
B11 B9 B4 108.3(6)
B10 B9 B4 108.4(5)
B8 B9 B4 58.9(4)
C1 B10 B11 103.7(6)
C1 B10 B6 59.3(4)
B11 B10 B6 59.0(5)
C1 B10 B5 58.1(4)
B11 B10 B5 105.3(6)
B6 B10 B5 106.9(5)
C1 B10 B9 103.2(5)
B11 B10 B9 59.5(4)
B6 B10 B9 106.8(6)
B5 B10 B9 58.2(4)
B6 B11 B7 60.6(5)
B6 B11 B10 60.5(5)
B7 B11 B10 108.8(6)
B6 B11 B9 109.5(6)
B7 B11 B9 107.4(6)
B10 B11 B9 61.5(5)
B6 B11 B8 108.3(6)
B7 B11 B8 59.2(5)
B10 B11 B8 108.8(5)
B9 B11 B8 59.4(5)
C51 O3 C54 109.4(8)
O3 C51 C52 109.9(7)
O3 C51 C53 72.8(5)
C52 C51 C53 38.4(3)
C54 C53 C52 103.4(6)
C54 C53 C51 67.9(5)
C52 C53 C51 38.0(3)
O3 C54 C53 108.8(8)
O3 C54 C52 72.6(5)
C53 C54 C52 38.5(4)
C51 C52 C53 103.6(5)
C51 C52 C54 68.0(5)
C53 C52 C54 38.1(3)

loop_
_geom_bond_atom_site_label_1
_geom_bond_atom_site_label_2
_geom_bond_distance
Zr1 N1 2.003(5)
Zr1 O2 2.278(4)
Zr1 O1 2.294(4)
Zr1 C1 2.312(6)
Zr1 B5 2.393(7)
Zr1 C2 2.455(6)
Zr1 C11 2.487(6)
Zr1 B4 2.575(7)
Zr1 B3 2.583(8)
N1 C21 1.467(9)
N1 C22 1.466(8)
C1 C11 1.471(9)
C1 C2 1.592(8)
C1 B5 1.713(9)
C1 B6 1.730(9)
C1 B10 1.735(9)
C2 B3 1.654(10)
C2 B7 1.687(10)
C2 B6 1.712(9)
C11 C19 1.442(9)
C11 C12 1.464(9)
C12 C13 1.389(9)
C12 C17 1.424(9)
C13 C14 1.382(10)
C14 C15 1.376(12)
C15 C16 1.376(11)
C16 C17 1.393(10)
C17 C18 1.415(10)
C18 C19 1.325(9)
C31 O1 1.458(7)
C31 C32 1.491(8)
C32 C33 1.514(8)
C33 C34 1.519(7)
C34 O1 1.459(6)
C41 O2 1.452(6)
C41 C42 1.514(8)
C42 C43 1.497(8)
C43 C44 1.502(7)
C44 O2 1.443(7)
B3 B4 1.764(10)
B3 B8 1.784(11)
B3 B7 1.783(10)
B4 B5 1.742(11)
B4 B8 1.756(10)
B4 B9 1.788(10)
B5 B9 1.747(11)
B5 B10 1.790(10)
B6 B11 1.735(11)
B6 B10 1.761(11)
B6 B7 1.764(12)
B7 B11 1.759(12)
B7 B8 1.770(12)
B8 B9 1.782(12)
B8 B11 1.825(11)
B9 B11 1.769(11)
B9 B10 1.804(11)
B10 B11 1.760(11)
O3 C51 1.407(9)
O3 C54 1.424(9)
C51 C52 1.521(8)
C51 C53 2.402(6)
C53 C54 1.525(9)
C53 C52 1.536(9)
C54 C52 2.402(6)
